data_7018522
loop_
_publ_author_name
'Feng, Da-Qian'
'Zhou, Xiao-Ping'
'Zheng, Ji'
'Chen, Guang-Hui'
'Huang, Xiao-Chun'
'Li, Dan'

_publ_section_title
;
 In situ selective N-alkylation of pendant pyridyl functionality in
 mixed-valence copper complexes with methanol and copper(ii) bromide.
;
_journal_issue 14
_journal_name_full 'Dalton transactions (Cambridge, England : 2003)'
_journal_page_first 4255
_journal_page_last 4261
_journal_paper_doi 10.1039/c2dt12081j
_journal_volume 41
_journal_year 2012
_chemical_formula_moiety 'C21 H17 Br6 Cu5 N4, 2(Br0.50)'
_chemical_formula_sum 'C21 H17 Br7 Cu5 N4'
_chemical_formula_weight 1202.46
_chemical_name_systematic
;
?
;
_space_group_IT_number 15
_symmetry_cell_setting monoclinic
_symmetry_space_group_name_Hall '-C 2yc'
_symmetry_space_group_name_H-M 'C 1 2/c 1'
_atom_sites_solution_hydrogens geom
_atom_sites_solution_primary direct
_atom_sites_solution_secondary difmap
_audit_creation_method SHELXL-97
_cell_angle_alpha 90.00
_cell_angle_beta 112.780(2)
_cell_angle_gamma 90.00
_cell_formula_units_Z 4
_cell_length_a 10.3551(9)
_cell_length_b 27.263(2)
_cell_length_c 11.1239(10)
_cell_measurement_reflns_used 1814
_cell_measurement_temperature 293(2)
_cell_measurement_theta_max 22.35
_cell_measurement_theta_min 2.25
_cell_volume 2895.4(4)
_computing_cell_refinement 'Bruker SMART'
_computing_data_collection 'Bruker SMART'
_computing_data_reduction 'Bruker SAINT'
_computing_molecular_graphics 'Bruker SHELXTL'
_computing_publication_material 'Bruker SHELXTL'
_computing_structure_refinement 'SHELXL-97 (Sheldrick, 1997)'
_computing_structure_solution 'SHELXS-97 (Sheldrick, 1990)'
_diffrn_ambient_temperature 293(2)
_diffrn_measured_fraction_theta_full 0.979
_diffrn_measured_fraction_theta_max 0.979
_diffrn_measurement_device_type 'CCD area detector'
_diffrn_measurement_method 'phi and omega scans'
_diffrn_radiation_monochromator graphite
_diffrn_radiation_source 'fine-focus sealed tube'
_diffrn_radiation_type MoK\a
_diffrn_radiation_wavelength 0.71073
_diffrn_reflns_av_R_equivalents 0.0443
_diffrn_reflns_av_sigmaI/netI 0.0598
_diffrn_reflns_limit_h_max 12
_diffrn_reflns_limit_h_min -13
_diffrn_reflns_limit_k_max 31
_diffrn_reflns_limit_k_min -35
_diffrn_reflns_limit_l_max 13
_diffrn_reflns_limit_l_min -14
_diffrn_reflns_number 8883
_diffrn_reflns_theta_full 27.50
_diffrn_reflns_theta_max 27.50
_diffrn_reflns_theta_min 1.49
_exptl_absorpt_coefficient_mu 13.294
_exptl_absorpt_correction_T_max 0.136
_exptl_absorpt_correction_T_min 0.023
_exptl_absorpt_correction_type multi-scan
_exptl_absorpt_process_details SADABS
_exptl_crystal_colour black
_exptl_crystal_density_diffrn 2.758
_exptl_crystal_density_method 'not measured'
_exptl_crystal_description block
_exptl_crystal_F_000 2244
_exptl_crystal_size_max 0.25
_exptl_crystal_size_mid 0.20
_exptl_crystal_size_min 0.15
_refine_diff_density_max 1.584
_refine_diff_density_min -1.215
_refine_diff_density_rms 0.179
_refine_ls_extinction_coef 0.008
_refine_ls_extinction_method SHELXL
_refine_ls_goodness_of_fit_ref 1.048
_refine_ls_hydrogen_treatment constr
_refine_ls_matrix_type full
_refine_ls_number_parameters 186
_refine_ls_number_reflns 3264
_refine_ls_number_restraints 0
_refine_ls_restrained_S_all 1.048
_refine_ls_R_factor_all 0.0757
_refine_ls_R_factor_gt 0.0484
_refine_ls_shift/su_max 0.001
_refine_ls_shift/su_mean 0.000
_refine_ls_structure_factor_coef Fsqd
_refine_ls_weighting_details 'calc w=1/[\s^2^(Fo^2^)+(0.0792P)^2^+0.3683P] where P=(Fo^2^+2Fc^2^)/3'
_refine_ls_weighting_scheme calc
_refine_ls_wR_factor_gt 0.1214
_refine_ls_wR_factor_ref 0.1466
_reflns_number_gt 2297
_reflns_number_total 3264
_reflns_threshold_expression >2sigma(I)
_cod_data_source_file c2dt12081j.txt
_cod_data_source_block complex1
_cod_depositor_comments
;
The following automatic conversions were performed:

'_symmetry_cell_setting' value 'Monoclinic' changed to 'monoclinic'
according to /home/saulius/struct/CIF-dictionaries/cif_core.dic
dictionary named 'cif_core.dic' version 2.4.1 from
2010-06-29.

'_exptl_absorpt_correction_type' value 'Multi-scan'
changed to 'multi-scan' according to
/home/saulius/struct/CIF-dictionaries/cif_core.dic dictionary named
'cif_core.dic' version 2.4.1 from 2010-06-29.

Automatic conversion script
Id: cif_fix_values 1715 2011-07-08 13:25:40Z adriana 
;
_cod_original_cell_volume 2895.5(4)
_cod_original_sg_symbol_H-M C2/c
_cod_database_code 7018522

loop_
_symmetry_equiv_pos_as_xyz
'x, y, z'
'-x, y, -z+1/2'
'x+1/2, y+1/2, z'
'-x+1/2, y+1/2, -z+1/2'
'-x, -y, -z'
'x, -y, z-1/2'
'-x+1/2, -y+1/2, -z'
'x+1/2, -y+1/2, z-1/2'

loop_
_atom_site_label
_atom_site_type_symbol
_atom_site_fract_x
_atom_site_fract_y
_atom_site_fract_z
_atom_site_U_iso_or_equiv
_atom_site_adp_type
_atom_site_occupancy
_atom_site_symmetry_multiplicity
_atom_site_calc_flag
_atom_site_refinement_flags
_atom_site_disorder_assembly
_atom_site_disorder_group
Br1 Br 0.65613(7) 0.29174(3) 1.18334(8) 0.0468(2) Uani 1 1 d . . .
Br2 Br 0.77809(7) 0.43722(3) 1.17952(7) 0.0412(2) Uani 1 1 d . . .
Br3 Br 0.97064(8) 0.34164(3) 1.05210(7) 0.0471(2) Uani 1 1 d . . .
Br4 Br 0.9697(3) 0.48881(8) 0.9594(2) 0.0755(7) Uani 0.50 1 d P A -1
Cu1 Cu 0.5000 0.34670(4) 1.2500 0.0396(3) Uani 1 2 d S . .
Cu2 Cu 0.84930(12) 0.34909(4) 1.21987(13) 0.0653(3) Uani 1 1 d . . .
Cu3 Cu 0.9999(8) 0.42953(18) 1.1157(8) 0.0661(14) Uani 0.64(3) 1 d P . 1
Cu3' Cu 0.9890(12) 0.4384(8) 1.1358(19) 0.093(4) Uani 0.36(3) 1 d P . 2
N1 N 0.3632(5) 0.35978(19) 1.0655(6) 0.0355(13) Uani 1 1 d . . .
N2 N 0.5000 0.4175(2) 1.2500 0.0253(15) Uani 1 2 d S . .
N3 N 0.5000 0.6743(3) 1.2500 0.0379(19) Uani 1 2 d S . .
C1 C 0.2968(8) 0.3261(3) 0.9752(8) 0.052(2) Uani 1 1 d . . .
H1 H 0.3108 0.2932 0.9977 0.063 Uiso 1 1 calc R . .
C2 C 0.2086(9) 0.3384(3) 0.8505(8) 0.051(2) Uani 1 1 d . . .
H2 H 0.1664 0.3141 0.7893 0.061 Uiso 1 1 calc R . .
C3 C 0.1838(8) 0.3871(3) 0.8176(8) 0.0464(18) Uani 1 1 d . . .
H3 H 0.1230 0.3964 0.7345 0.056 Uiso 1 1 calc R . .
C4 C 0.2524(7) 0.4224(3) 0.9123(7) 0.0391(16) Uani 1 1 d . . .
H4 H 0.2380 0.4556 0.8927 0.047 Uiso 1 1 calc R . .
C5 C 0.3412(6) 0.4075(2) 1.0347(6) 0.0280(13) Uani 1 1 d . . .
C6 C 0.4205(6) 0.4413(2) 1.1421(6) 0.0265(13) Uani 1 1 d . . .
C7 C 0.4189(6) 0.4922(2) 1.1390(6) 0.0283(13) Uani 1 1 d . . .
H7 H 0.3640 0.5087 1.0632 0.034 Uiso 1 1 calc R . .
C8 C 0.5000 0.5185(3) 1.2500 0.0265(18) Uani 1 2 d S . .
C9 C 0.5000 0.5728(3) 1.2500 0.0277(18) Uani 1 2 d S . .
C10 C 0.3993(7) 0.5999(3) 1.1539(7) 0.0476(19) Uani 1 1 d . . .
H10 H 0.3277 0.5838 1.0875 0.057 Uiso 1 1 calc R . .
C11 C 0.4034(8) 0.6502(3) 1.1549(8) 0.051(2) Uani 1 1 d . . .
H11 H 0.3367 0.6676 1.0873 0.061 Uiso 1 1 calc R . .
C14 C 0.5000 0.7276(4) 1.2500 0.075(4) Uani 1 2 d S . .
H14A H 0.5251 0.7393 1.3375 0.113 Uiso 0.50 1 calc PR . .
H14B H 0.4083 0.7393 1.1963 0.113 Uiso 0.50 1 calc PR . .
H14C H 0.5667 0.7393 1.2162 0.113 Uiso 0.50 1 calc PR . .

loop_
_atom_site_aniso_label
_atom_site_aniso_U_11
_atom_site_aniso_U_22
_atom_site_aniso_U_33
_atom_site_aniso_U_23
_atom_site_aniso_U_13
_atom_site_aniso_U_12
Br1 0.0365(4) 0.0342(4) 0.0679(6) -0.0050(3) 0.0181(4) 0.0020(3)
Br2 0.0325(4) 0.0427(4) 0.0470(5) 0.0101(3) 0.0139(3) 0.0079(3)
Br3 0.0417(4) 0.0522(5) 0.0389(4) -0.0037(3) 0.0063(3) 0.0025(3)
Br4 0.0894(19) 0.0637(16) 0.0810(19) 0.0379(12) 0.0413(15) 0.0161(12)
Cu1 0.0421(7) 0.0215(6) 0.0430(7) 0.000 0.0030(6) 0.000
Cu2 0.0561(7) 0.0478(6) 0.0766(8) 0.0072(6) 0.0089(6) -0.0042(5)
Cu3 0.068(3) 0.048(3) 0.066(2) 0.0055(18) 0.0071(18) -0.0030(13)
Cu3' 0.034(3) 0.154(9) 0.090(7) 0.068(6) 0.023(4) 0.005(5)
N1 0.035(3) 0.022(3) 0.043(3) -0.009(2) 0.008(3) -0.008(2)
N2 0.020(3) 0.022(3) 0.030(4) 0.000 0.006(3) 0.000
N3 0.030(4) 0.023(4) 0.056(6) 0.000 0.011(4) 0.000
C1 0.057(5) 0.028(4) 0.059(5) -0.012(4) 0.008(4) -0.011(4)
C2 0.060(5) 0.048(5) 0.038(4) -0.021(4) 0.011(4) -0.015(4)
C3 0.042(4) 0.048(5) 0.038(4) -0.004(4) 0.003(3) -0.004(4)
C4 0.037(4) 0.034(4) 0.039(4) -0.005(3) 0.008(3) -0.001(3)
C5 0.022(3) 0.024(3) 0.037(4) -0.003(3) 0.010(3) -0.003(2)
C6 0.021(3) 0.026(3) 0.028(4) -0.008(3) 0.005(3) -0.002(2)
C7 0.028(3) 0.024(3) 0.026(3) 0.003(2) 0.002(3) 0.003(3)
C8 0.026(4) 0.023(4) 0.024(4) 0.000 0.004(3) 0.000
C9 0.036(5) 0.020(4) 0.020(4) 0.000 0.004(4) 0.000
C10 0.043(4) 0.030(4) 0.044(5) 0.003(3) -0.012(3) 0.005(3)
C11 0.045(4) 0.034(4) 0.051(5) 0.006(4) -0.007(4) 0.005(3)
C14 0.039(6) 0.030(6) 0.140(14) 0.000 0.015(8) 0.000

loop_
_atom_type_symbol
_atom_type_description
_atom_type_scat_dispersion_real
_atom_type_scat_dispersion_imag
_atom_type_scat_source
C C 0.0033 0.0016 'International Tables Vol C Tables 4.2.6.8 and 6.1.1.4'
H H 0.0000 0.0000 'International Tables Vol C Tables 4.2.6.8 and 6.1.1.4'
N N 0.0061 0.0033 'International Tables Vol C Tables 4.2.6.8 and 6.1.1.4'
Cu Cu 0.3201 1.2651 'International Tables Vol C Tables 4.2.6.8 and 6.1.1.4'
Br Br -0.2901 2.4595 'International Tables Vol C Tables 4.2.6.8 and 6.1.1.4'

loop_
_geom_angle_atom_site_label_1
_geom_angle_atom_site_label_2
_geom_angle_atom_site_label_3
_geom_angle
_geom_angle_site_symmetry_1
_geom_angle_site_symmetry_3
Cu2 Br1 Cu1 98.50(4) . .
Cu3' Br2 Cu3' 60.2(9) . 2_757
Cu3' Br2 Cu2 79.7(5) . .
Cu3' Br2 Cu2 74.9(5) 2_757 .
Cu3' Br2 Cu3 66.9(5) . 2_757
Cu3' Br2 Cu3 8.5(6) 2_757 2_757
Cu2 Br2 Cu3 70.04(12) . 2_757
Cu3' Br2 Cu3 6.4(6) . .
Cu3' Br2 Cu3 64.0(4) 2_757 .
Cu2 Br2 Cu3 75.37(12) . .
Cu3 Br2 Cu3 70.0(3) 2_757 .
Cu3 Br3 Cu2 70.90(18) . 2_757
Cu3 Br3 Cu2 76.3(2) . .
Cu2 Br3 Cu2 69.42(5) 2_757 .
Cu3 Br3 Cu3' 5.1(4) . .
Cu2 Br3 Cu3' 69.9(3) 2_757 .
Cu2 Br3 Cu3' 71.2(3) . .
N2 Cu1 N1 79.85(15) . 2_657
N2 Cu1 N1 79.85(15) . .
N1 Cu1 N1 159.7(3) 2_657 .
N2 Cu1 Br1 126.52(3) . .
N1 Cu1 Br1 97.27(15) 2_657 .
N1 Cu1 Br1 94.78(15) . .
N2 Cu1 Br1 126.52(3) . 2_657
N1 Cu1 Br1 94.78(15) 2_657 2_657
N1 Cu1 Br1 97.27(15) . 2_657
Br1 Cu1 Br1 106.95(5) . 2_657
Br1 Cu2 Br2 114.76(5) . .
Br1 Cu2 Br3 110.87(5) . 2_757
Br2 Cu2 Br3 108.14(5) . 2_757
Br1 Cu2 Br3 114.67(5) . .
Br2 Cu2 Br3 97.78(5) . .
Br3 Cu2 Br3 109.82(5) 2_757 .
Br1 Cu2 Cu3 142.71(18) . 2_757
Br2 Cu2 Cu3 55.63(12) . 2_757
Br3 Cu2 Cu3 54.15(12) 2_757 2_757
Br3 Cu2 Cu3 102.59(17) . 2_757
Br1 Cu2 Cu2 140.26(3) . 2_757
Br2 Cu2 Cu2 104.78(3) . 2_757
Br3 Cu2 Cu2 57.26(4) 2_757 2_757
Br3 Cu2 Cu2 53.32(4) . 2_757
Cu3 Cu2 Cu2 65.73(15) 2_757 2_757
Br1 Cu2 Cu3' 148.0(3) . 2_757
Br2 Cu2 Cu3' 52.4(4) . 2_757
Br3 Cu2 Cu3' 59.2(5) 2_757 2_757
Br3 Cu2 Cu3' 96.9(4) . 2_757
Cu3 Cu2 Cu3' 6.7(5) 2_757 2_757
Cu2 Cu2 Cu3' 63.78(19) 2_757 2_757
Br4 Cu3 Br3 119.7(3) . .
Br4 Cu3 Br2 115.4(2) . 2_757
Br3 Cu3 Br2 107.6(3) . 2_757
Br4 Cu3 Br2 105.5(3) . .
Br3 Cu3 Br2 97.4(2) . .
Br2 Cu3 Br2 109.2(3) 2_757 .
Br4 Cu3 Cu2 152.9(4) . 2_757
Br3 Cu3 Cu2 54.94(12) . 2_757
Br2 Cu3 Cu2 54.33(15) 2_757 2_757
Br2 Cu3 Cu2 101.6(2) . 2_757
Br4 Cu3 Cu3 134.6(2) . 2_757
Br3 Cu3 Cu3 103.74(19) . 2_757
Br2 Cu3 Cu3 56.9(2) 2_757 2_757
Br2 Cu3 Cu3 53.1(3) . 2_757
Cu2 Cu3 Cu3 64.95(18) 2_757 2_757
Br2 Cu3' Cu3' 61.4(6) . 2_757
Br2 Cu3' Br2 119.8(8) . 2_757
Cu3' Cu3' Br2 58.4(5) 2_757 2_757
Br2 Cu3' Br3 96.1(5) . .
Cu3' Cu3' Br3 108.2(3) 2_757 .
Br2 Cu3' Br3 100.5(7) 2_757 .
Br2 Cu3' Cu2 103.9(4) . 2_757
Cu3' Cu3' Cu2 69.1(5) 2_757 2_757
Br2 Cu3' Cu2 52.7(3) 2_757 2_757
Br3 Cu3' Cu2 50.9(4) . 2_757
C1 N1 C5 119.1(6) . .
C1 N1 Cu1 126.5(5) . .
C5 N1 Cu1 114.3(4) . .
C6 N2 C6 121.6(7) 2_657 .
C6 N2 Cu1 119.2(4) 2_657 .
C6 N2 Cu1 119.2(4) . .
C11 N3 C11 120.2(9) . 2_657
C11 N3 C14 119.9(4) . .
C11 N3 C14 119.9(4) 2_657 .
N1 C1 C2 122.6(7) . .
N1 C1 H1 118.7 . .
C2 C1 H1 118.7 . .
C1 C2 C3 119.1(7) . .
C1 C2 H2 120.5 . .
C3 C2 H2 120.5 . .
C2 C3 C4 118.4(7) . .
C2 C3 H3 120.8 . .
C4 C3 H3 120.8 . .
C5 C4 C3 119.5(7) . .
C5 C4 H4 120.2 . .
C3 C4 H4 120.2 . .
N1 C5 C4 121.3(6) . .
N1 C5 C6 114.3(6) . .
C4 C5 C6 124.4(6) . .
N2 C6 C7 120.5(6) . .
N2 C6 C5 112.4(5) . .
C7 C6 C5 127.2(6) . .
C6 C7 C8 119.7(6) . .
C6 C7 H7 120.2 . .
C8 C7 H7 120.2 . .
C7 C8 C7 118.1(8) . 2_657
C7 C8 C9 121.0(4) . .
C7 C8 C9 121.0(4) 2_657 .
C10 C9 C10 115.4(8) 2_657 .
C10 C9 C8 122.3(4) 2_657 .
C10 C9 C8 122.3(4) . .
C11 C10 C9 121.1(7) . .
C11 C10 H10 119.5 . .
C9 C10 H10 119.5 . .
N3 C11 C10 121.1(7) . .
N3 C11 H11 119.5 . .
C10 C11 H11 119.5 . .
N3 C14 H14A 109.5 . .
N3 C14 H14B 109.5 . .
H14A C14 H14B 109.5 . .
N3 C14 H14C 109.5 . .
H14A C14 H14C 109.5 . .
H14B C14 H14C 109.5 . .

loop_
_geom_bond_atom_site_label_1
_geom_bond_atom_site_label_2
_geom_bond_distance
_geom_bond_site_symmetry_2
Br1 Cu2 2.4457(13) .
Br1 Cu1 2.5172(9) .
Br2 Cu3' 2.414(15) .
Br2 Cu3' 2.490(14) 2_757
Br2 Cu2 2.5023(13) .
Br2 Cu3 2.542(7) 2_757
Br2 Cu3 2.662(8) .
Br3 Cu3 2.483(5) .
Br3 Cu2 2.5079(14) 2_757
Br3 Cu2 2.6305(15) .
Br3 Cu3' 2.78(3) .
Br4 Cu3 2.304(7) .
Cu1 N2 1.929(7) .
Cu1 N1 2.024(6) 2_657
Cu1 N1 2.024(6) .
Cu1 Br1 2.5172(9) 2_657
Cu2 Br3 2.5079(14) 2_757
Cu2 Cu3 2.895(7) 2_757
Cu2 Cu2 2.928(2) 2_757
Cu2 Cu3' 3.037(17) 2_757
Cu3 Br2 2.542(7) 2_757
Cu3 Cu2 2.895(7) 2_757
Cu3 Cu3 2.988(16) 2_757
Cu3' Cu3' 2.46(4) 2_757
Cu3' Br2 2.490(14) 2_757
Cu3' Cu2 3.037(17) 2_757
N1 C1 1.337(9) .
N1 C5 1.343(8) .
N2 C6 1.332(7) 2_657
N2 C6 1.332(7) .
N3 C11 1.315(8) .
N3 C11 1.315(8) 2_657
N3 C14 1.454(13) .
C1 C2 1.374(11) .
C1 H1 0.9300 .
C2 C3 1.376(11) .
C2 H2 0.9300 .
C3 C4 1.400(10) .
C3 H3 0.9300 .
C4 C5 1.376(9) .
C4 H4 0.9300 .
C5 C6 1.479(8) .
C6 C7 1.388(8) .
C7 C8 1.393(7) .
C7 H7 0.9300 .
C8 C7 1.393(7) 2_657
C8 C9 1.482(11) .
C9 C10 1.383(8) 2_657
C9 C10 1.383(8) .
C10 C11 1.372(10) .
C10 H10 0.9300 .
C11 H11 0.9300 .
C14 H14A 0.9600 .
C14 H14B 0.9600 .
C14 H14C 0.9600 .
